data_7214950
loop_
_publ_author_name
'Gao, Hong-Ling'
'Yi, Yong-Ling'
'Hu, Yao-Min'
'Qu, Jing'
'Hu, Cong-Cong'
'Wufu, Riziwanguli'
'Cui, Jian-Zhong'
'Zhai, Bin'

_publ_section_title
;
 Syntheses, structures, and properties of 3D lanthanide coordination
 polymers based on pyridine-2,3,5,6-tetracarboxylate
;
_journal_issue 23
_journal_name_full CrystEngComm
_journal_page_first 7965
_journal_paper_doi 10.1039/c2ce26129d
_journal_volume 14
_journal_year 2012
_chemical_formula_sum 'C9 H5 Er K N O10'
_chemical_formula_weight 493.500
_space_group_IT_number 19
_symmetry_Int_Tables_number 19
_symmetry_space_group_name_Hall 'P 2ac 2ab'
_symmetry_space_group_name_H-M 'P 21 21 21'
_audit_creation_date 2012-05-23
_audit_creation_method SHELXL-97
_audit_update_record 2012-05-23
_cell_angle_alpha 90.000
_cell_angle_beta 90.000
_cell_angle_gamma 90.000
_cell_formula_units_Z 4
_cell_length_a 6.5710(13)
_cell_length_b 12.445(3)
_cell_length_c 14.012(3)
_cell_volume 1145.8(4)
_refine_ls_R_factor_all 0.022
_cod_data_source_file c2ce26129d.txt
_cod_data_source_block sa
_cod_original_sg_symbol_Hall P_2ac_2ab
_cod_database_code 7214950

loop_
_symmetry_equiv_pos_site_id
_symmetry_equiv_pos_as_xyz
1 x,y,z
2 0.500-x,-y,0.500+z
3 0.500+x,0.500-y,-z
4 -x,0.500+y,0.500-z

loop_
_atom_site_aniso_label
_atom_site_aniso_U_11
_atom_site_aniso_U_22
_atom_site_aniso_U_33
_atom_site_aniso_U_12
_atom_site_aniso_U_13
_atom_site_aniso_U_23
Er1 0.00618(8) 0.00464(7) 0.00532(8) -0.00004(8) -0.00019(8) 0.00057(8)
K1 0.0140(4) 0.0136(4) 0.0221(5) -0.0004(5) 0.0019(5) -0.0016(4)
O1 0.0141(15) 0.0062(13) 0.0066(14) 0.0001(15) -0.0013(15) -0.0005(11)
O2 0.0172(16) 0.0081(13) 0.0082(15) -0.0029(15) -0.0033(15) -0.0033(11)
O3 0.0073(15) 0.0099(14) 0.0057(17) 0.0034(12) -0.0028(12) -0.0007(12)
O4 0.0074(17) 0.0114(14) 0.0082(17) 0.0019(11) 0.0011(13) -0.0015(12)
O5 0.0180(16) 0.0077(14) 0.0222(18) 0.0042(16) -0.0076(13) -0.0029(15)
O6 0.0124(17) 0.0081(14) 0.0082(16) -0.0049(13) -0.0006(13) -0.0011(11)
O7 0.0104(16) 0.0048(13) 0.0061(16) -0.0014(11) 0.0010(12) -0.0039(11)
O8 0.0122(15) 0.0055(13) 0.0059(14) 0.0024(11) -0.0001(13) 0.0001(11)
O9 0.0187(18) 0.0132(16) 0.010(2) -0.0099(14) -0.0001(14) 0.0032(12)
O10 0.0192(18) 0.0151(18) 0.0145(18) 0.0013(14) 0.0023(13) 0.0068(14)
N1 0.0028(15) 0.0061(15) 0.0061(17) 0.0002(16) 0.0007(17) -0.0001(12)
C1 0.0053(11) 0.0062(10) 0.0063(11) 0.0007(9) -0.0002(9) -0.0002(8)
C2 0.0024(16) 0.0094(19) 0.0073(19) 0.000(2) 0.0015(18) -0.0023(14)
C3 0.0096(19) 0.0081(18) 0.007(2) 0.000(2) 0.001(2) 0.0020(15)
C4 0.0057(18) 0.0083(19) 0.009(2) 0.000(2) -0.001(2) 0.0021(15)
C5 0.0070(19) 0.0060(17) 0.008(2) 0.002(2) 0.002(2) -0.0015(15)
C6 0.0049(17) 0.0089(19) 0.010(2) 0.000(2) 0.0000(18) 0.0012(15)
C7 0.0063(11) 0.0039(10) 0.0058(11) 0.0002(9) -0.0001(9) 0.0011(8)
C8 0.014(2) 0.0092(19) 0.005(2) -0.003(2) 0.006(2) 0.0009(16)
C9 0.0028(18) 0.0090(17) 0.0063(19) -0.0023(16) 0.002(2) -0.0008(17)

loop_
_atom_site_label
_atom_site_type_symbol
_atom_site_fract_x
_atom_site_fract_y
_atom_site_fract_z
_atom_site_occupancy
_atom_site_symmetry_multiplicity
_atom_site_Wyckoff_symbol
_atom_site_calc_flag
_atom_site_thermal_displace_type
_atom_site_U_iso_or_equiv
Er1 Er 0.0991(0) -0.1494(0) -0.7244(0) 1.000 4 a d Uani 0.00538(5)
K1 K 0.0953(2) 0.1397(1) -0.5280(1) 1.000 4 a d Uani 0.01657(19)
O1 O 0.1088(6) -0.0804(2) -0.5725(2) 1.000 4 a d Uani 0.0090(6)
O2 O 0.0869(5) -0.0992(2) -0.4139(2) 1.000 4 a d Uani 0.0112(6)
O3 O 0.2706(4) -0.2846(2) -0.2891(2) 1.000 4 a d Uani 0.0076(6)
O4 O -0.0652(4) -0.3018(2) -0.2890(2) 1.000 4 a d Uani 0.0090(7)
O5 O 0.2294(5) -0.6485(3) -0.5488(2) 1.000 4 a d Uani 0.0159(7)
O6 O -0.0778(5) -0.6250(2) -0.6142(2) 1.000 4 a d Uani 0.0096(7)
O7 O 0.1343(4) -0.5063(2) -0.7593(2) 1.000 4 a d Uani 0.0071(7)
O8 O 0.1228(4) -0.3290(2) -0.7840(2) 1.000 4 a d Uani 0.0079(6)
O9 O 0.2939(5) 0.0084(3) -0.7484(2) 1.000 4 a d Uani 0.0140(8)
H9A H 0.362(6) 0.044(3) -0.707(3) 1.000 4 a d Uiso 0.02100
H9B H 0.335(7) 0.034(4) -0.8013(18) 1.000 4 a d Uiso 0.02100
O10 O 0.4572(5) 0.1667(3) -0.6318(2) 1.000 4 a d Uani 0.0162(7)
H10A H 0.5849(19) 0.159(4) -0.629(4) 1.000 4 a d Uiso 0.02400
H10B H 0.431(8) 0.215(3) -0.672(3) 1.000 4 a d Uiso 0.02400
N1 N 0.1084(6) -0.2870(3) -0.6007(2) 1.000 4 a d Uani 0.0050(6)
C1 C 0.1067(7) -0.2572(3) -0.5085(3) 1.000 4 a d Uani 0.0059(8)
C2 C 0.1047(7) -0.3312(3) -0.4349(3) 1.000 4 a d Uani 0.0063(8)
C3 C 0.1060(7) -0.4395(3) -0.4594(3) 1.000 4 a d Uani 0.0082(8)
H3 H 0.1128 -0.4923 -0.4106 1.000 4 a calc Uiso 0.01000
C4 C 0.0974(7) -0.4718(3) -0.5545(3) 1.000 4 a d Uani 0.0075(8)
C5 C 0.1041(8) -0.3913(3) -0.6239(3) 1.000 4 a d Uani 0.0071(8)
C6 C 0.1022(7) -0.1355(3) -0.4954(3) 1.000 4 a d Uani 0.0077(8)
C7 C 0.1044(7) -0.3018(3) -0.3291(3) 1.000 4 a d Uani 0.0054(7)
C8 C 0.0872(8) -0.5919(3) -0.5749(3) 1.000 4 a d Uani 0.0095(9)
C9 C 0.1188(6) -0.4112(3) -0.7309(3) 1.000 4 a d Uani 0.0060(7)

loop_
_atom_type_symbol
_atom_type_radius_bond
Er 1.200
K 1.200
O 1.200
H 1.200
N 1.200
C 1.200

loop_
_geom_angle_atom_site_label_1
_geom_angle_atom_site_label_2
_geom_angle_atom_site_label_3
_geom_angle_site_symmetry_1
_geom_angle_site_symmetry_3
_geom_angle
_geom_angle_publ_flag
O6 Er1 O4 4_553 3_544 100.07(11) no
O6 Er1 O1 4_553 . 150.34(10) no
O4 Er1 O1 3_544 . 89.80(12) no
O6 Er1 O3 4_553 3_444 94.07(11) no
O4 Er1 O3 3_544 3_444 142.60(9) no
O1 Er1 O3 . 3_444 94.75(12) no
O6 Er1 O7 4_553 4_553 76.36(10) no
O4 Er1 O7 3_544 4_553 146.27(10) no
O1 Er1 O7 . 4_553 79.97(11) no
O3 Er1 O7 3_444 4_553 70.75(9) no
O6 Er1 O9 4_553 . 77.45(10) no
O4 Er1 O9 3_544 . 73.25(11) no
O1 Er1 O9 . . 78.82(11) no
O3 Er1 O9 3_444 . 144.01(11) no
O7 Er1 O9 4_553 . 73.26(11) no
O6 Er1 O8 4_553 . 77.45(9) no
O4 Er1 O8 3_544 . 73.65(10) no
O1 Er1 O8 . . 132.19(10) no
O3 Er1 O8 3_444 . 75.98(10) no
O7 Er1 O8 4_553 . 135.51(10) no
O9 Er1 O8 . . 133.67(11) no
O6 Er1 N1 4_553 . 142.98(10) no
O4 Er1 N1 3_544 . 74.44(12) no
O1 Er1 N1 . . 66.6(1) no
O3 Er1 N1 3_444 . 73.51(12) no
O7 Er1 N1 4_553 . 127.95(11) no
O9 Er1 N1 . . 132.06(12) no
O8 Er1 N1 . . 65.79(10) no
O5 K1 O5 3_444 1_565 106.93(8) no
O5 K1 O10 3_444 . 168.22(11) no
O5 K1 O10 1_565 . 64.29(10) no
O5 K1 O1 3_444 . 99.17(11) no
O5 K1 O1 1_565 . 152.41(10) no
O10 K1 O1 . . 88.57(11) no
O5 K1 O6 3_444 3_544 113.13(10) no
O5 K1 O6 1_565 3_544 84.20(9) no
O10 K1 O6 . 3_544 74.88(9) no
O1 K1 O6 . 3_544 93.82(9) no
O5 K1 O8 3_444 4_553 85.3(1) no
O5 K1 O8 1_565 4_553 86.40(8) no
O10 K1 O8 . 4_553 86.27(9) no
O1 K1 O8 . 4_553 86.98(8) no
O6 K1 O8 3_544 4_553 161.10(9) no
O5 K1 O6 3_444 1_565 78.6(1) no
O5 K1 O6 1_565 1_565 41.28(8) no
O10 K1 O6 . 1_565 89.80(9) no
O1 K1 O6 . 1_565 141.17(9) no
O6 K1 O6 3_544 1_565 123.04(7) no
O8 K1 O6 4_553 1_565 54.21(7) no
O5 K1 O2 3_444 . 80.1(1) no
O5 K1 O2 1_565 . 152.27(9) no
O10 K1 O2 . . 111.37(9) no
O1 K1 O2 . . 41.17(7) no
O6 K1 O2 3_544 . 68.63(8) no
O8 K1 O2 4_553 . 121.20(7) no
O6 K1 O2 1_565 . 158.52(9) no
O5 K1 C8 3_444 1_565 91.38(11) no
O5 K1 C8 1_565 1_565 19.85(10) no
O10 K1 C8 . 1_565 78.23(11) no
O1 K1 C8 . 1_565 156.04(9) no
O6 K1 C8 3_544 1_565 101.75(10) no
O8 K1 C8 4_553 1_565 72.43(9) no
O6 K1 C8 1_565 1_565 21.86(10) no
O2 K1 C8 . 1_565 162.76(9) no
O5 K1 O10 3_444 3_454 57.35(9) no
O5 K1 O10 1_565 3_454 59.08(9) no
O10 K1 O10 . 3_454 118.73(9) no
O1 K1 O10 . 3_454 147.36(9) no
O6 K1 O10 3_544 3_454 78.07(8) no
O8 K1 O10 4_553 3_454 110.77(8) no
O6 K1 O10 1_565 3_454 62.04(8) no
O2 K1 O10 . 3_454 107.86(8) no
C8 K1 O10 1_565 3_454 55.23(9) no
O5 K1 C6 3_444 . 89.93(10) no
O5 K1 C6 1_565 . 160.84(10) no
O10 K1 C6 . . 100.13(10) no
O1 K1 C6 . . 20.44(9) no
O6 K1 C6 3_544 . 80.73(9) no
O8 K1 C6 4_553 . 104.41(9) no
O6 K1 C6 1_565 . 156.09(10) no
O2 K1 C6 . . 20.74(8) no
C8 K1 C6 1_565 . 176.47(10) no
O10 K1 C6 3_454 . 128.07(9) no
O5 K1 K1 3_444 3_554 126.07(8) no
O5 K1 K1 1_565 3_554 35.51(7) no
O10 K1 K1 . 3_554 51.58(7) no
O1 K1 K1 . 3_554 129.11(8) no
O6 K1 K1 3_544 3_554 50.55(6) no
O8 K1 K1 4_553 3_554 115.70(6) no
O6 K1 K1 1_565 3_554 76.78(6) no
O2 K1 K1 . 3_554 118.84(6) no
C8 K1 K1 1_565 3_554 55.11(9) no
O10 K1 K1 3_454 3_554 68.73(6) no
C6 K1 K1 . 3_554 126.25(8) no
C6 O1 Er1 . . 125.5(2) no
C6 O1 K1 . . 109.5(2) no
Er1 O1 K1 . . 124.70(11) no
C6 O2 K1 . . 83.2(2) no
C7 O3 Er1 . 3_544 142.4(3) no
C7 O4 Er1 . 3_444 153.5(3) no
C8 O5 K1 . 3_544 142.5(3) no
C8 O5 K1 . 1_545 109.4(3) no
K1 O5 K1 3_544 1_545 106.49(11) no
C8 O6 Er1 . 4_543 121.2(3) no
C8 O6 K1 . 3_444 110.3(2) no
Er1 O6 K1 4_543 3_444 128.20(13) no
C8 O6 K1 . 1_545 80.8(2) no
Er1 O6 K1 4_543 1_545 105.07(9) no
K1 O6 K1 3_444 1_545 87.10(7) no
C9 O7 Er1 . 4_543 133.7(3) no
C9 O8 Er1 . . 123.3(3) no
C9 O8 K1 . 4_543 113.5(2) no
Er1 O8 K1 . 4_543 113.18(9) no
Er1 O9 H9A . . 128.(3) no
Er1 O9 H9B . . 127.(3) no
H9A O9 H9B . . 103.(4) no
K1 O10 K1 . 3_554 88.28(9) no
K1 O10 H10A . . 143.(4) no
K1 O10 H10A 3_554 . 78.(4) no
K1 O10 H10B . . 105.(4) no
K1 O10 H10B 3_554 . 90.(4) no
H10A O10 H10B . . 109.(5) no
C5 N1 C1 . . 120.0(3) no
C5 N1 Er1 . . 120.6(3) no
C1 N1 Er1 . . 119.3(2) no
N1 C1 C2 . . 122.2(3) no
N1 C1 C6 . . 112.9(3) no
C2 C1 C6 . . 124.9(3) no
C1 C2 C3 . . 117.4(3) no
C1 C2 C7 . . 124.3(3) no
C3 C2 C7 . . 118.2(3) no
C2 C3 C4 . . 121.1(4) no
C2 C3 H3 . . 119.50 no
C4 C3 H3 . . 119.50 no
C3 C4 C5 . . 117.3(4) no
C3 C4 C8 . . 117.7(3) no
C5 C4 C8 . . 125.1(4) no
N1 C5 C4 . . 121.8(4) no
N1 C5 C9 . . 113.3(3) no
C4 C5 C9 . . 124.8(3) no
O2 C6 O1 . . 126.1(4) no
O2 C6 C1 . . 118.4(4) no
O1 C6 C1 . . 115.5(3) no
O2 C6 K1 . . 76.0(2) no
O1 C6 K1 . . 50.06(19) no
C1 C6 K1 . . 165.5(3) no
O3 C7 O4 . . 125.5(4) no
O3 C7 C2 . . 118.5(4) no
O4 C7 C2 . . 116.0(4) no
O5 C8 O6 . . 126.0(4) no
O5 C8 C4 . . 118.3(4) no
O6 C8 C4 . . 115.6(4) no
O5 C8 K1 . 1_545 50.7(2) no
O6 C8 K1 . 1_545 77.4(2) no
C4 C8 K1 . 1_545 157.8(3) no
O7 C9 O8 . . 125.1(4) no
O7 C9 C5 . . 118.1(3) no
O8 C9 C5 . . 116.7(3) no

loop_
_geom_bond_atom_site_label_1
_geom_bond_atom_site_label_2
_geom_bond_site_symmetry_2
_geom_bond_distance
_geom_bond_publ_flag
Er1 O6 4_553 2.286(3) no
Er1 O4 3_544 2.296(3) no
Er1 O1 . 2.296(3) no
Er1 O3 3_444 2.317(3) no
Er1 O7 4_553 2.361(3) no
Er1 O9 . 2.368(3) no
Er1 O8 . 2.391(2) no
Er1 N1 . 2.437(3) no
K1 O5 3_444 2.637(3) no
K1 O5 1_565 2.794(4) no
K1 O10 . 2.807(3) no
K1 O1 . 2.811(3) no
K1 O6 3_544 2.936(3) no
K1 O8 4_553 3.024(3) no
K1 O6 1_565 3.365(3) no
K1 O2 . 3.377(3) no
K1 C8 1_565 3.404(4) no
K1 O10 3_454 3.411(4) no
K1 C6 . 3.456(4) no
K1 K1 3_554 4.3523(14) no
O1 C6 . 1.280(5) no
O2 C6 . 1.232(5) no
O3 C7 . 1.246(5) no
O3 Er1 3_544 2.317(3) no
O4 C7 . 1.248(5) no
O4 Er1 3_444 2.296(3) no
O5 C8 . 1.226(6) no
O5 K1 3_544 2.637(3) no
O5 K1 1_545 2.794(4) no
O6 C8 . 1.284(6) no
O6 Er1 4_543 2.286(3) no
O6 K1 3_444 2.936(3) no
O6 K1 1_545 3.365(3) no
O7 C9 . 1.253(4) no
O7 Er1 4_543 2.361(3) no
O8 C9 . 1.266(5) no
O8 K1 4_543 3.024(3) no
O9 H9A . 0.856(10) no
O9 H9B . 0.85(1) no
O10 K1 3_554 3.411(4) no
O10 H10A . 0.845(10) no
O10 H10B . 0.847(10) no
N1 C5 . 1.339(5) no
N1 C1 . 1.345(5) no
C1 C2 . 1.383(5) no
C1 C6 . 1.526(5) no
C2 C3 . 1.391(5) no
C2 C7 . 1.527(5) no
C3 C4 . 1.392(5) no
C3 H3 . 0.9500 no
C4 C5 . 1.396(5) no
C4 C8 . 1.524(5) no
C5 C9 . 1.522(6) no
C8 K1 1_545 3.404(4) no

loop_
_geom_torsion_atom_site_label_1
_geom_torsion_atom_site_label_2
_geom_torsion_atom_site_label_3
_geom_torsion_atom_site_label_4
_geom_torsion_site_symmetry_1
_geom_torsion_site_symmetry_4
_geom_torsion
_geom_torsion_publ_flag
O6 Er1 O1 C6 4_553 . 172.2(3) no
O4 Er1 O1 C6 3_544 . -77.5(4) no
O3 Er1 O1 C6 3_444 . 65.3(4) no
O7 Er1 O1 C6 4_553 . 134.8(4) no
O9 Er1 O1 C6 . . -150.5(4) no
O8 Er1 O1 C6 . . -10.0(5) no
N1 Er1 O1 C6 . . -4.4(4) no
O6 Er1 O1 K1 4_553 . -1.0(3) no
O4 Er1 O1 K1 3_544 . 109.33(17) no
O3 Er1 O1 K1 3_444 . -107.83(17) no
O7 Er1 O1 K1 4_553 . -38.36(16) no
O9 Er1 O1 K1 . . 36.38(17) no
O8 Er1 O1 K1 . . 176.81(12) no
N1 Er1 O1 K1 . . -177.6(2) no
O5 K1 O1 C6 3_444 . -64.1(3) no
O5 K1 O1 C6 1_565 . 134.9(3) no
O10 K1 O1 C6 . . 124.8(3) no
O6 K1 O1 C6 3_544 . 50.1(3) no
O8 K1 O1 C6 4_553 . -148.8(3) no
O6 K1 O1 C6 1_565 . -147.3(3) no
O2 K1 O1 C6 . . -0.8(3) no
C8 K1 O1 C6 1_565 . -179.1(3) no
O10 K1 O1 C6 3_454 . -23.7(4) no
K1 K1 O1 C6 3_554 . 90.1(3) no
O5 K1 O1 Er1 3_444 . 110.00(18) no
O5 K1 O1 Er1 1_565 . -51.0(3) no
O10 K1 O1 Er1 . . -61.08(18) no
O6 K1 O1 Er1 3_544 . -135.82(17) no
O8 K1 O1 Er1 4_553 . 25.26(17) no
O6 K1 O1 Er1 1_565 . 26.8(3) no
O2 K1 O1 Er1 . . 173.3(3) no
C8 K1 O1 Er1 1_565 . -5.1(4) no
O10 K1 O1 Er1 3_454 . 150.43(13) no
C6 K1 O1 Er1 . . 174.1(4) no
K1 K1 O1 Er1 3_554 . -95.85(17) no
O5 K1 O2 C6 3_444 . 117.2(3) no
O5 K1 O2 C6 1_565 . -135.1(3) no
O10 K1 O2 C6 . . -60.0(3) no
O1 K1 O2 C6 . . 0.8(3) no
O6 K1 O2 C6 3_544 . -123.0(3) no
O8 K1 O2 C6 4_553 . 38.9(3) no
O6 K1 O2 C6 1_565 . 109.8(3) no
C8 K1 O2 C6 1_565 . 178.5(4) no
O10 K1 O2 C6 3_454 . 168.0(3) no
K1 K1 O2 C6 3_554 . -116.9(3) no
O6 Er1 O8 C9 4_553 . -171.7(3) no
O4 Er1 O8 C9 3_544 . 83.7(3) no
O1 Er1 O8 C9 . . 9.4(4) no
O3 Er1 O8 C9 3_444 . -74.2(3) no
O7 Er1 O8 C9 4_553 . -116.5(3) no
O9 Er1 O8 C9 . . 129.6(3) no
N1 Er1 O8 C9 . . 3.8(3) no
O6 Er1 O8 K1 4_553 4_543 -28.56(12) no
O4 Er1 O8 K1 3_544 4_543 -133.15(13) no
O1 Er1 O8 K1 . 4_543 152.56(13) no
O3 Er1 O8 K1 3_444 4_543 68.94(12) no
O7 Er1 O8 K1 4_553 4_543 26.60(19) no
O9 Er1 O8 K1 . 4_543 -87.21(16) no
N1 Er1 O8 K1 . 4_543 146.90(16) no
O5 K1 O10 K1 3_444 3_554 83.0(5) no
O5 K1 O10 K1 1_565 3_554 39.53(8) no
O1 K1 O10 K1 . 3_554 -145.61(8) no
O6 K1 O10 K1 3_544 3_554 -51.26(7) no
O8 K1 O10 K1 4_553 3_554 127.33(8) no
O6 K1 O10 K1 1_565 3_554 73.19(8) no
O2 K1 O10 K1 . 3_554 -110.53(8) no
C8 K1 O10 K1 1_565 3_554 54.51(9) no
O10 K1 O10 K1 3_454 3_554 15.64(8) no
C6 K1 O10 K1 . 3_554 -128.68(9) no
O6 Er1 N1 C5 4_553 . 1.7(5) no
O4 Er1 N1 C5 3_544 . -84.4(4) no
O1 Er1 N1 C5 . . 178.9(4) no
O3 Er1 N1 C5 3_444 . 76.0(4) no
O7 Er1 N1 C5 4_553 . 124.2(4) no
O9 Er1 N1 C5 . . -133.6(4) no
O8 Er1 N1 C5 . . -5.7(4) no
O6 Er1 N1 C1 4_553 . -174.7(3) no
O4 Er1 N1 C1 3_544 . 99.1(4) no
O1 Er1 N1 C1 . . 2.5(3) no
O3 Er1 N1 C1 3_444 . -100.4(4) no
O7 Er1 N1 C1 4_553 . -52.2(4) no
O9 Er1 N1 C1 . . 50.0(4) no
O8 Er1 N1 C1 . . 177.9(4) no
C5 N1 C1 C2 . . 1.3(8) no
Er1 N1 C1 C2 . . 177.7(3) no
C5 N1 C1 C6 . . -177.3(4) no
Er1 N1 C1 C6 . . -0.9(5) no
N1 C1 C2 C3 . . 0.5(7) no
C6 C1 C2 C3 . . 178.9(4) no
N1 C1 C2 C7 . . 179.5(4) no
C6 C1 C2 C7 . . -2.1(7) no
C1 C2 C3 C4 . . -3.7(7) no
C7 C2 C3 C4 . . 177.2(4) no
C2 C3 C4 C5 . . 5.0(7) no
C2 C3 C4 C8 . . -176.6(4) no
C1 N1 C5 C4 . . 0.1(8) no
Er1 N1 C5 C4 . . -176.2(4) no
C1 N1 C5 C9 . . -176.7(4) no
Er1 N1 C5 C9 . . 6.9(6) no
C3 C4 C5 N1 . . -3.2(8) no
C8 C4 C5 N1 . . 178.5(5) no
C3 C4 C5 C9 . . 173.3(4) no
C8 C4 C5 C9 . . -5.0(8) no
K1 O2 C6 O1 . . -1.4(5) no
K1 O2 C6 C1 . . -179.1(4) no
Er1 O1 C6 O2 . . -172.3(4) no
K1 O1 C6 O2 . . 1.8(6) no
Er1 O1 C6 C1 . . 5.5(6) no
K1 O1 C6 C1 . . 179.6(3) no
Er1 O1 C6 K1 . . -174.0(4) no
N1 C1 C6 O2 . . 175.3(4) no
C2 C1 C6 O2 . . -3.2(7) no
N1 C1 C6 O1 . . -2.7(6) no
C2 C1 C6 O1 . . 178.8(4) no
N1 C1 C6 K1 . . -1.3(14) no
C2 C1 C6 K1 . . -179.9(9) no
O5 K1 C6 O2 3_444 . -61.2(3) no
O5 K1 C6 O2 1_565 . 90.9(4) no
O10 K1 C6 O2 . . 125.0(3) no
O1 K1 C6 O2 . . -178.5(5) no
O6 K1 C6 O2 3_544 . 52.3(3) no
O8 K1 C6 O2 4_553 . -146.3(3) no
O6 K1 C6 O2 1_565 . -121.8(3) no
C8 K1 C6 O2 1_565 . -172.9(19) no
O10 K1 C6 O2 3_454 . -14.5(3) no
K1 K1 C6 O2 3_554 . 75.7(3) no
O5 K1 C6 O1 3_444 . 117.4(3) no
O5 K1 C6 O1 1_565 . -90.6(4) no
O10 K1 C6 O1 . . -56.5(3) no
O6 K1 C6 O1 3_544 . -129.2(3) no
O8 K1 C6 O1 4_553 . 32.2(3) no
O6 K1 C6 O1 1_565 . 56.8(4) no
O2 K1 C6 O1 . . 178.5(5) no
C8 K1 C6 O1 1_565 . 6.(2) no
O10 K1 C6 O1 3_454 . 164.0(3) no
K1 K1 C6 O1 3_554 . -105.8(3) no
O5 K1 C6 C1 3_444 . 115.8(12) no
O5 K1 C6 C1 1_565 . -92.2(12) no
O10 K1 C6 C1 . . -58.0(12) no
O1 K1 C6 C1 . . -1.6(10) no
O6 K1 C6 C1 3_544 . -130.7(12) no
O8 K1 C6 C1 4_553 . 30.7(12) no
O6 K1 C6 C1 1_565 . 55.2(13) no
O2 K1 C6 C1 . . 177.0(14) no
C8 K1 C6 C1 1_565 . 4.(3) no
O10 K1 C6 C1 3_454 . 162.5(11) no
K1 K1 C6 C1 3_554 . -107.4(12) no
Er1 O3 C7 O4 3_544 . 132.5(4) no
Er1 O3 C7 C2 3_544 . -44.2(6) no
Er1 O4 C7 O3 3_444 . -155.8(4) no
Er1 O4 C7 C2 3_444 . 20.9(8) no
C1 C2 C7 O3 . . -85.5(5) no
C3 C2 C7 O3 . . 93.5(5) no
C1 C2 C7 O4 . . 97.5(5) no
C3 C2 C7 O4 . . -83.5(5) no
K1 O5 C8 O6 3_544 . 178.0(3) no
K1 O5 C8 O6 1_545 . -19.5(5) no
K1 O5 C8 C4 3_544 . -5.9(7) no
K1 O5 C8 C4 1_545 . 156.6(3) no
K1 O5 C8 K1 3_544 1_545 -162.5(5) no
Er1 O6 C8 O5 4_543 . -86.8(5) no
K1 O6 C8 O5 3_444 . 98.8(4) no
K1 O6 C8 O5 1_545 . 15.3(4) no
Er1 O6 C8 C4 4_543 . 97.0(4) no
K1 O6 C8 C4 3_444 . -77.5(4) no
K1 O6 C8 C4 1_545 . -160.9(3) no
Er1 O6 C8 K1 4_543 1_545 -102.1(2) no
K1 O6 C8 K1 3_444 1_545 83.42(14) no
C3 C4 C8 O5 . . -61.6(6) no
C5 C4 C8 O5 . . 116.7(5) no
C3 C4 C8 O6 . . 114.9(5) no
C5 C4 C8 O6 . . -66.8(6) no
C3 C4 C8 K1 . 1_545 -7.3(12) no
C5 C4 C8 K1 . 1_545 171.0(6) no
Er1 O7 C9 O8 4_543 . -106.6(4) no
Er1 O7 C9 C5 4_543 . 76.5(5) no
Er1 O8 C9 O7 . . -178.7(3) no
K1 O8 C9 O7 4_543 . 38.2(5) no
Er1 O8 C9 C5 . . -1.7(5) no
K1 O8 C9 C5 4_543 . -144.8(3) no
N1 C5 C9 O7 . . 173.8(4) no
C4 C5 C9 O7 . . -3.0(7) no
N1 C5 C9 O8 . . -3.4(6) no
C4 C5 C9 O8 . . 179.8(4) no
